data_2216579
loop_
_publ_author_name
'Dong, Xian-Wu '
'Li, Wei '
'Li, Yu-Jie'

_publ_section_title Di-\m-aqua-bis[(2-amino-4,5-dimethylbenzenesulfonato-\k<i>N</i>)aquasilver(I)]
_journal_coeditor_code HY2095
_journal_issue 12
_journal_name_full 'Acta Crystallographica Section E'
_journal_page_first m2910
_journal_page_last m2910
_journal_paper_doi 10.1107/S1600536807053950
_journal_volume 63
_journal_year 2007
_chemical_formula_iupac '[Ag2 (C8 H10 N O3 S)2 (H2 O)4]'
_chemical_formula_moiety 'C16 H28 Ag2 N2 O10 S2'
_chemical_formula_sum 'C16 H28 Ag2 N2 O10 S2'
_chemical_formula_weight 688.26
_chemical_name_systematic
;
Di-\m-aqua-bis[(2-amino-4,5-dimethylbenzenesulfonato-\kN)aquasilver(I)]
;
_space_group_IT_number 14
_symmetry_cell_setting monoclinic
_symmetry_space_group_name_Hall '-P 2ybc'
_symmetry_space_group_name_H-M 'P 1 21/c 1'
_atom_sites_solution_hydrogens geom
_atom_sites_solution_primary direct
_atom_sites_solution_secondary difmap
_audit_creation_method SHELXL-97
_cell_angle_alpha 90.00
_cell_angle_beta 106.3190(10)
_cell_angle_gamma 90.00
_cell_formula_units_Z 2
_cell_length_a 12.5391(11)
_cell_length_b 8.7406(7)
_cell_length_c 11.3861(10)
_cell_measurement_reflns_used 2822
_cell_measurement_temperature 292(2)
_cell_measurement_theta_max 28.3
_cell_measurement_theta_min 1.7
_cell_volume 1197.63(18)
_computing_cell_refinement 'SAINT (Bruker, 1999)'
_computing_data_collection 'SMART (Bruker, 1997)'
_computing_data_reduction SAINT
_computing_molecular_graphics 'SHELXTL-Plus (Sheldrick, 1990)'
_computing_publication_material SHELXL97
_computing_structure_refinement 'SHELXL97 (Sheldrick, 1997)'
_computing_structure_solution 'SHELXS97 (Sheldrick, 1997)'
_diffrn_ambient_temperature 292(2)
_diffrn_measured_fraction_theta_full 0.999
_diffrn_measured_fraction_theta_max 0.945
_diffrn_measurement_device_type 'Bruker SMART APEX CCD'
_diffrn_measurement_method '\f and \w scans'
_diffrn_radiation_monochromator graphite
_diffrn_radiation_source 'fine-focus sealed tube'
_diffrn_radiation_type MoK\a
_diffrn_radiation_wavelength 0.71073
_diffrn_reflns_av_R_equivalents 0.0625
_diffrn_reflns_av_sigmaI/netI 0.0524
_diffrn_reflns_limit_h_max 16
_diffrn_reflns_limit_h_min -14
_diffrn_reflns_limit_k_max 11
_diffrn_reflns_limit_k_min -10
_diffrn_reflns_limit_l_max 15
_diffrn_reflns_limit_l_min -13
_diffrn_reflns_number 7202
_diffrn_reflns_theta_full 25.00
_diffrn_reflns_theta_max 28.31
_diffrn_reflns_theta_min 1.69
_exptl_absorpt_coefficient_mu 1.862
_exptl_absorpt_correction_T_max 0.715
_exptl_absorpt_correction_T_min 0.515
_exptl_absorpt_correction_type multi-scan
_exptl_absorpt_process_details 'SADABS (Sheldrick, 1996)'
_exptl_crystal_colour colorless
_exptl_crystal_density_diffrn 1.909
_exptl_crystal_density_method 'not measured'
_exptl_crystal_description plate
_exptl_crystal_F_000 688
_exptl_crystal_size_max 0.35
_exptl_crystal_size_mid 0.25
_exptl_crystal_size_min 0.18
_refine_diff_density_max 0.726
_refine_diff_density_min -0.552
_refine_ls_extinction_method none
_refine_ls_goodness_of_fit_ref 0.917
_refine_ls_hydrogen_treatment mixed
_refine_ls_matrix_type full
_refine_ls_number_parameters 170
_refine_ls_number_reflns 2822
_refine_ls_number_restraints 6
_refine_ls_restrained_S_all 0.931
_refine_ls_R_factor_all 0.0411
_refine_ls_R_factor_gt 0.0307
_refine_ls_shift/su_max 0.000
_refine_ls_shift/su_mean 0.000
_refine_ls_structure_factor_coef Fsqd
_refine_ls_weighting_details 'calc w=1/[\s^2^(Fo^2^)+(0.0359P)^2^] where P=(Fo^2^+2Fc^2^)/3'
_refine_ls_weighting_scheme calc
_refine_ls_wR_factor_gt 0.0725
_refine_ls_wR_factor_ref 0.0744
_reflns_number_gt 2077
_reflns_number_total 2822
_reflns_threshold_expression >2\s(I)
_cod_data_source_file hy2095.cif
_cod_data_source_block I
_cod_depositor_comments
;
The following automatic conversions were performed:
'_geom_bond_publ_flag' value 'Y' changed to 'y' according to
'/home/saulius/struct/CIF-dictionaries/cif_core.dic' dictionary named
'cif_core.dic' version 2.4.1 from 2010-06-29 (3 times).

Automatic conversion script
Id: cif_fix_enum 1527 2010-12-29 10:47:43Z saulius 

The following automatic conversions were performed:

'_geom_bond_publ_flag' value 'Y' changed to 'y' according to
/home/saulius/struct/CIF-dictionaries/cif_core.dic dictionary named
'cif_core.dic' version 2.4.1 from 2010-06-29 (3 times).

Automatic conversion script
Id: cif_fix_values 1715 2011-07-08 13:25:40Z adriana 
;
_cod_original_sg_symbol_Hall '-P 2ybc '
_cod_original_sg_symbol_H-M 'P 21/c '
_cod_database_code 2216579
_cod_database_fobs_code 2216579

loop_
_symmetry_equiv_pos_as_xyz
'x, y, z'
'-x, y+1/2, -z+1/2'
'-x, -y, -z'
'x, -y-1/2, z-1/2'

loop_
_atom_site_type_symbol
_atom_site_label
_atom_site_fract_x
_atom_site_fract_y
_atom_site_fract_z
_atom_site_U_iso_or_equiv
_atom_site_adp_type
_atom_site_calc_flag
_atom_site_refinement_flags
_atom_site_occupancy
Ag Ag1 0.09929(2) 0.40908(3) 0.62723(2) 0.05391(11) Uani d . 1
C C1 0.27697(19) 0.0783(3) 0.6403(2) 0.0286(5) Uani d . 1
C C2 0.3878(2) 0.0391(3) 0.6914(2) 0.0336(6) Uani d . 1
H H2 0.4056 -0.0315 0.7551 0.040 Uiso calc R 1
C C3 0.4731(2) 0.1015(3) 0.6508(3) 0.0358(6) Uani d . 1
C C4 0.4451(2) 0.2062(3) 0.5542(2) 0.0345(6) Uani d . 1
C C5 0.3339(2) 0.2459(3) 0.5042(2) 0.0341(6) Uani d . 1
H H5 0.3158 0.3166 0.4406 0.041 Uiso calc R 1
C C6 0.24956(19) 0.1846(3) 0.5454(2) 0.0285(5) Uani d . 1
C C7 0.5317(2) 0.2733(4) 0.5006(3) 0.0453(7) Uani d . 1
H H7A 0.4973 0.3451 0.4375 0.068 Uiso calc R 1
H H7B 0.5659 0.1930 0.4665 0.068 Uiso calc R 1
H H7C 0.5872 0.3247 0.5637 0.068 Uiso calc R 1
C C8 0.5921(2) 0.0541(4) 0.7108(3) 0.0501(8) Uani d . 1
H H8A 0.6243 0.0148 0.6497 0.075 Uiso calc R 1
H H8B 0.5935 -0.0236 0.7707 0.075 Uiso calc R 1
H H8C 0.6339 0.1412 0.7498 0.075 Uiso calc R 1
N N1 0.13838(19) 0.2376(3) 0.4950(2) 0.0345(5) Uani d D 1
O O1 0.12030(16) 0.1204(2) 0.74406(18) 0.0406(4) Uani d . 1
O O2 0.09741(15) -0.0815(2) 0.59466(19) 0.0458(5) Uani d . 1
O O3 0.22979(15) -0.1105(2) 0.79442(19) 0.0477(5) Uani d . 1
O O1W -0.1147(2) 0.3633(3) 0.5210(2) 0.0572(6) Uani d D 1
O O2W 0.1232(2) 0.5614(3) 0.7848(2) 0.0672(7) Uani d D 1
S S1 0.17342(5) -0.00523(7) 0.69825(6) 0.02996(15) Uani d . 1
H H1N 0.088(3) 0.177(4) 0.486(3) 0.076(13) Uiso d D 1
H H1A -0.125(2) 0.278(3) 0.486(3) 0.047(9) Uiso d D 1
H H1B -0.152(3) 0.364(4) 0.564(3) 0.063(12) Uiso d D 1
H H2N 0.128(2) 0.287(3) 0.419(3) 0.038(7) Uiso d . 1
H H2B 0.159(3) 0.648(4) 0.770(3) 0.057(10) Uiso d D 1
H H2A 0.052(3) 0.559(6) 0.805(4) 0.120(18) Uiso d D 1

loop_
_atom_site_aniso_label
_atom_site_aniso_U_11
_atom_site_aniso_U_22
_atom_site_aniso_U_33
_atom_site_aniso_U_12
_atom_site_aniso_U_13
_atom_site_aniso_U_23
Ag1 0.06478(19) 0.04141(16) 0.06053(19) 0.00582(11) 0.02579(14) -0.00630(11)
C1 0.0268(13) 0.0302(13) 0.0298(13) -0.0002(10) 0.0095(10) -0.0024(10)
C2 0.0321(14) 0.0371(14) 0.0321(14) 0.0013(11) 0.0096(11) 0.0015(11)
C3 0.0269(13) 0.0420(15) 0.0390(15) -0.0012(11) 0.0100(11) -0.0081(12)
C4 0.0339(13) 0.0384(14) 0.0337(14) -0.0094(11) 0.0138(11) -0.0067(12)
C5 0.0385(14) 0.0358(14) 0.0287(13) -0.0044(11) 0.0103(11) 0.0009(11)
C6 0.0290(12) 0.0296(13) 0.0271(12) -0.0013(10) 0.0078(10) -0.0047(10)
C7 0.0377(15) 0.0569(19) 0.0459(17) -0.0137(13) 0.0190(13) -0.0043(14)
C8 0.0289(14) 0.063(2) 0.058(2) 0.0013(14) 0.0118(14) 0.0009(16)
N1 0.0323(12) 0.0355(13) 0.0355(13) 0.0021(10) 0.0091(10) 0.0045(10)
O1 0.0416(11) 0.0412(11) 0.0460(11) 0.0032(8) 0.0237(9) -0.0013(9)
O2 0.0371(11) 0.0474(13) 0.0513(12) -0.0114(8) 0.0097(9) -0.0092(9)
O3 0.0358(11) 0.0527(13) 0.0562(13) 0.0038(8) 0.0153(10) 0.0243(10)
O1W 0.0778(17) 0.0461(14) 0.0578(15) -0.0058(12) 0.0354(14) -0.0052(12)
O2W 0.0702(17) 0.0601(15) 0.0814(19) -0.0123(13) 0.0378(14) -0.0108(13)
S1 0.0259(3) 0.0309(3) 0.0338(3) -0.0009(2) 0.0096(3) 0.0024(3)

loop_
_atom_type_symbol
_atom_type_description
_atom_type_scat_dispersion_real
_atom_type_scat_dispersion_imag
_atom_type_scat_source
C C 0.0033 0.0016 'International Tables Vol C Tables 4.2.6.8 and 6.1.1.4'
H H 0.0000 0.0000 'International Tables Vol C Tables 4.2.6.8 and 6.1.1.4'
N N 0.0061 0.0033 'International Tables Vol C Tables 4.2.6.8 and 6.1.1.4'
O O 0.0106 0.0060 'International Tables Vol C Tables 4.2.6.8 and 6.1.1.4'
S S 0.1246 0.1234 'International Tables Vol C Tables 4.2.6.8 and 6.1.1.4'
Ag Ag -0.8971 1.1015 'International Tables Vol C Tables 4.2.6.8 and 6.1.1.4'

loop_
_geom_angle_atom_site_label_1
_geom_angle_atom_site_label_2
_geom_angle_atom_site_label_3
_geom_angle_site_symmetry_3
_geom_angle
_geom_angle_publ_flag
O2W Ag1 N1 . 160.00(9) y
O1W Ag1 O1W 3_566 93.92(8) y
O1W Ag1 O2W . 110.79(9) y
O1W Ag1 N1 . 88.69(8) y
O2W Ag1 O1W 3_566 92.74(8) y
N1 Ag1 O1W 3_566 90.30(8) y
C2 C1 C6 . 119.3(2) ?
C2 C1 S1 . 119.59(19) ?
C6 C1 S1 . 121.14(18) ?
C3 C2 C1 . 122.4(2) ?
C3 C2 H2 . 118.8 ?
C1 C2 H2 . 118.8 ?
C2 C3 C4 . 118.1(2) ?
C2 C3 C8 . 119.7(3) ?
C4 C3 C8 . 122.1(2) ?
C5 C4 C3 . 119.1(2) ?
C5 C4 C7 . 119.4(2) ?
C3 C4 C7 . 121.5(2) ?
C6 C5 C4 . 122.6(2) ?
C6 C5 H5 . 118.7 ?
C4 C5 H5 . 118.7 ?
C5 C6 C1 . 118.5(2) ?
C5 C6 N1 . 119.5(2) ?
C1 C6 N1 . 121.9(2) ?
C4 C7 H7A . 109.5 ?
C4 C7 H7B . 109.5 ?
H7A C7 H7B . 109.5 ?
C4 C7 H7C . 109.5 ?
H7A C7 H7C . 109.5 ?
H7B C7 H7C . 109.5 ?
C3 C8 H8A . 109.5 ?
C3 C8 H8B . 109.5 ?
H8A C8 H8B . 109.5 ?
C3 C8 H8C . 109.5 ?
H8A C8 H8C . 109.5 ?
H8B C8 H8C . 109.5 ?
C6 N1 Ag1 . 108.40(16) ?
C6 N1 H1N . 118(3) ?
Ag1 N1 H1N . 102(3) ?
C6 N1 H2N . 112.8(15) ?
Ag1 N1 H2N . 107.7(16) ?
H1N N1 H2N . 106(3) ?
H1A O1W H1B . 106(3) ?
Ag1 O2W H2B . 108(2) ?
Ag1 O2W H2A . 105(3) ?
H2B O2W H2A . 125(4) ?
O3 S1 O2 . 112.99(12) ?
O3 S1 O1 . 112.48(12) ?
O2 S1 O1 . 112.04(12) ?
O3 S1 C1 . 106.83(11) ?
O2 S1 C1 . 105.61(12) ?
O1 S1 C1 . 106.26(11) ?

loop_
_geom_bond_atom_site_label_1
_geom_bond_atom_site_label_2
_geom_bond_site_symmetry_2
_geom_bond_distance
_geom_bond_publ_flag
Ag1 O2W . 2.186(3) y
Ag1 N1 . 2.273(2) y
Ag1 O1W . 2.645(3) y
Ag1 O1W 3_566 2.651(4) y
C1 C2 . 1.391(3) ?
C1 C6 . 1.394(3) ?
C1 S1 . 1.771(2) ?
C2 C3 . 1.390(4) ?
C2 H2 . 0.9300 ?
C3 C4 . 1.398(4) ?
C3 C8 . 1.513(4) ?
C4 C5 . 1.394(4) ?
C4 C7 . 1.506(3) ?
C5 C6 . 1.380(3) ?
C5 H5 . 0.9300 ?
C6 N1 . 1.427(3) ?
C7 H7A . 0.9600 ?
C7 H7B . 0.9600 ?
C7 H7C . 0.9600 ?
C8 H8A . 0.9600 ?
C8 H8B . 0.9600 ?
C8 H8C . 0.9600 ?
N1 H1N . 0.81(3) ?
N1 H2N . 0.95(3) ?
O1 S1 . 1.4551(19) ?
O2 S1 . 1.453(2) ?
O3 S1 . 1.4524(19) ?
O1W H1A . 0.84(3) ?
O1W H1B . 0.76(3) ?
O2W H2B . 0.92(3) ?
O2W H2A . 0.98(4) ?

loop_
_geom_hbond_atom_site_label_D
_geom_hbond_atom_site_label_H
_geom_hbond_atom_site_label_A
_geom_hbond_site_symmetry_A
_geom_hbond_distance_DH
_geom_hbond_distance_HA
_geom_hbond_distance_DA
_geom_hbond_angle_DHA
_geom_hbond_publ_flag
O1W H1A O2 3_556 0.84(3) 2.02(3) 2.830(3) 161(3) y
O1W H1B O3 2_556 0.76(3) 2.12(3) 2.874(3) 169(4) y
O2W H2A O1 2_556 0.98(4) 2.14(4) 3.022(3) 148(4) y
O2W H2B O3 1_565 0.92(3) 2.28(3) 3.154(3) 159(3) y
N1 H1N O2 3_556 0.81(3) 2.40(3) 3.154(3) 156(4) y
N1 H2N O1 4_565 0.95(3) 2.12(3) 3.065(3) 172(2) y

loop_
_geom_torsion_atom_site_label_1
_geom_torsion_atom_site_label_2
_geom_torsion_atom_site_label_3
_geom_torsion_atom_site_label_4
_geom_torsion
C6 C1 C2 C3 -0.4(4)
S1 C1 C2 C3 -179.4(2)
C1 C2 C3 C4 -0.7(4)
C1 C2 C3 C8 179.8(2)
C2 C3 C4 C5 1.2(4)
C8 C3 C4 C5 -179.3(2)
C2 C3 C4 C7 -177.0(2)
C8 C3 C4 C7 2.5(4)
C3 C4 C5 C6 -0.8(4)
C7 C4 C5 C6 177.5(2)
C4 C5 C6 C1 -0.3(4)
C4 C5 C6 N1 176.2(2)
C2 C1 C6 C5 0.9(4)
S1 C1 C6 C5 179.91(18)
C2 C1 C6 N1 -175.5(2)
S1 C1 C6 N1 3.5(3)
C5 C6 N1 Ag1 -99.9(2)
C1 C6 N1 Ag1 76.5(2)
O2W Ag1 N1 C6 7.0(4)
C2 C1 S1 O3 -1.5(2)
C6 C1 S1 O3 179.50(19)
C2 C1 S1 O2 -122.0(2)
C6 C1 S1 O2 59.0(2)
C2 C1 S1 O1 118.8(2)
C6 C1 S1 O1 -60.2(2)
